data_1557113
loop_
_publ_author_name
'Yadav, Munendra'
'Metta-Maga\~na, Alejandro'
'Fortier, Skye'

_publ_section_title
;
 Intra- and intermolecular interception of a photochemically generated
 terminal uranium nitride
;
_journal_issue 9
_journal_name_full 'Chemical Science'
_journal_page_first 2381
_journal_page_last 2387
_journal_paper_doi 10.1039/C9SC05992J
_journal_volume 11
_journal_year 2020
_chemical_formula_moiety 'C69 H82 N6 U, 2(C3 H7)'
_chemical_formula_sum 'C75 H96 N6 U'
_chemical_formula_weight 1319.60
_chemical_name_systematic UImNHCN
_space_group_crystal_system monoclinic
_space_group_IT_number 14
_space_group_name_Hall '-P 2yn'
_space_group_name_H-M_alt 'P 1 21/n 1'
_atom_sites_solution_hydrogens mixed
_atom_sites_solution_primary dual
_audit_creation_date 2019-10-10
_audit_creation_method
;
Olex2 1.2
(compiled 2018.05.29 svn.r3508 for OlexSys, GUI svn.r5506)
;
_audit_update_record
;
2019-10-10 deposited with the CCDC.	2020-01-22 downloaded from the CCDC.
;
_cell_angle_alpha 90
_cell_angle_beta 94.521(2)
_cell_angle_gamma 90
_cell_formula_units_Z 4
_cell_length_a 14.7113(8)
_cell_length_b 12.9790(6)
_cell_length_c 36.7480(17)
_cell_measurement_reflns_used 9667
_cell_measurement_temperature 150
_cell_measurement_theta_max 27.54
_cell_measurement_theta_min 3.01
_cell_volume 6994.8(6)
_computing_cell_refinement 'SAINT v8.37A (Bruker, 2015)'
_computing_data_reduction 'SAINT v8.37A (Bruker, 2015)'
_computing_molecular_graphics 'Olex2 (Dolomanov et al., 2009)'
_computing_publication_material 'Olex2 (Dolomanov et al., 2009)'
_computing_structure_refinement 'XL (Sheldrick, 2008)'
_computing_structure_solution 'ShelXT (Sheldrick, 2015)'
_diffrn_ambient_temperature 150.0
_diffrn_measured_fraction_theta_full 0.999
_diffrn_measured_fraction_theta_max 0.995
_diffrn_measurement_device_type 'Bruker APEX-II CCD'
_diffrn_measurement_method '\f and \w scans'
_diffrn_radiation_type MoK\a
_diffrn_radiation_wavelength 0.71073
_diffrn_reflns_av_R_equivalents 0.0589
_diffrn_reflns_av_unetI/netI 0.0414
_diffrn_reflns_Laue_measured_fraction_full 0.999
_diffrn_reflns_Laue_measured_fraction_max 0.995
_diffrn_reflns_limit_h_max 18
_diffrn_reflns_limit_h_min -19
_diffrn_reflns_limit_k_max 15
_diffrn_reflns_limit_k_min -16
_diffrn_reflns_limit_l_max 47
_diffrn_reflns_limit_l_min -47
_diffrn_reflns_number 104088
_diffrn_reflns_point_group_measured_fraction_full 0.999
_diffrn_reflns_point_group_measured_fraction_max 0.995
_diffrn_reflns_theta_full 25.242
_diffrn_reflns_theta_max 27.565
_diffrn_reflns_theta_min 2.722
_diffrn_standards_number 0
_exptl_absorpt_coefficient_mu 2.364
_exptl_absorpt_correction_T_max 0.7456
_exptl_absorpt_correction_T_min 0.5427
_exptl_absorpt_correction_type multi-scan
_exptl_absorpt_process_details
'SADABS-2014/5 (Bruker,2014/5) was used for absorption correction. wR2(int) was 0.1163 before and 0.0611 after correction. The Ratio of minimum to maximum transmission is 0.7279. The \l/2 correction factor is 0.00150.'
_exptl_crystal_colour 'clear blackish red'
_exptl_crystal_colour_lustre clear
_exptl_crystal_colour_modifier blackish
_exptl_crystal_colour_primary red
_exptl_crystal_density_diffrn 1.253
_exptl_crystal_description plate
_exptl_crystal_F_000 2720
_exptl_crystal_size_max 0.33
_exptl_crystal_size_mid 0.32
_exptl_crystal_size_min 0.27
_refine_diff_density_max 2.435
_refine_diff_density_min -2.658
_refine_diff_density_rms 0.122
_refine_ls_extinction_coef 0.00031(4)
_refine_ls_extinction_expression Fc^*^=kFc[1+0.001xFc^2^\l^3^/sin(2\q)]^-1/4^
_refine_ls_extinction_method 'SHELXL-2017/1 (Sheldrick 2017)'
_refine_ls_goodness_of_fit_ref 1.228
_refine_ls_hydrogen_treatment mixed
_refine_ls_matrix_type full
_refine_ls_number_parameters 732
_refine_ls_number_reflns 16096
_refine_ls_number_restraints 6
_refine_ls_restrained_S_all 1.229
_refine_ls_R_factor_all 0.0669
_refine_ls_R_factor_gt 0.0526
_refine_ls_shift/su_max 0.002
_refine_ls_shift/su_mean 0.000
_refine_ls_structure_factor_coef Fsqd
_refine_ls_weighting_details 'w=1/[\s^2^(Fo^2^)+41.0102P] where P=(Fo^2^+2Fc^2^)/3'
_refine_ls_weighting_scheme calc
_refine_ls_wR_factor_gt 0.1004
_refine_ls_wR_factor_ref 0.1046
_reflns_Friedel_coverage 0.000
_reflns_number_gt 13716
_reflns_number_total 16096
_reflns_threshold_expression 'I > 2\s(I)'
_cod_data_source_file c9sc05992j2.cif
_cod_data_source_block uimnhcnh
_cod_depositor_comments
;Adding full bibliography for 1557110--1557114.cif.

 Adding full bibliography for 1557110--1557114.cif.
;
_cod_database_code 1557113
_shelx_shelxl_version_number 2017/1
_shelx_space_group_comment
;
The symmetry employed for this shelxl refinement is uniquely defined
by the following loop, which should always be used as a source of
symmetry information in preference to the above space-group names.
They are only intended as comments.
;
_shelx_estimated_absorpt_t_max 0.568
_shelx_estimated_absorpt_t_min 0.509
_olex2_refinement_description
;
1. Fixed Uiso
 At 1.2 times of:
  All C(H) groups, All C(H,H) groups
 At 1.5 times of:
  All C(H,H,H) groups
2. Uiso/Uaniso restraints and constraints
Uanis(C17) \\sim Ueq: with sigma of 0.001 and sigma for terminal atoms of 0.002
3.a Ternary CH refined with riding coordinates:
 C6(H6A), C13(H13), C18(H18), C25(H25), C34(H34), C37(H37), C60(H60)
3.b Secondary CH2 refined with riding coordinates:
 C71(H71A,H71B), C74(H74A,H74B)
3.c Aromatic/amide H refined with riding coordinates:
 C2(H2), C3(H3), C9(H9), C10(H10), C11(H11), C21(H21), C22(H22), C23(H23),
 C30(H30), C31(H31), C32(H32), C41(H41), C42(H42), C43(H43), C44(H44), C47(H47),
  C48(H48), C50(H50), C51(H51), C53(H53), C54(H54), C55(H55), C56(H56),
 C63(H63), C64(H64), C65(H65)
3.d Idealised Me refined as rotating group:
 C7(H7A,H7B,H7C), C8(H8A,H8B,H8C), C14(H14A,H14B,H14C), C15(H15A,H15B,H15C),
 C19(H19A,H19B,H19C), C20(H20A,H20B,H20C), C26(H26A,H26B,H26C), C27(H27A,H27B,
 H27C), C35(H35A,H35B,H35C), C36(H36A,H36B,H36C), C38(H38A,H38B,H38C), C39(H39A,
 H39B,H39C), C61(H61A,H61B,H61C), C62(H62A,H62B,H62C), C68(H68A,H68B,H68C),
 C69(H69A,H69B,H69C), C70(H70A,H70B,H70C), C75(H75A,H75B,H75C)
;
_olex2_submission_special_instructions 'No special instructions were received'

loop_
_space_group_symop_operation_xyz
'x, y, z'
'-x+1/2, y+1/2, -z+1/2'
'-x, -y, -z'
'x-1/2, -y-1/2, z-1/2'

loop_
_atom_site_label
_atom_site_type_symbol
_atom_site_fract_x
_atom_site_fract_y
_atom_site_fract_z
_atom_site_U_iso_or_equiv
_atom_site_adp_type
_atom_site_occupancy
_atom_site_site_symmetry_order
_atom_site_calc_flag
_atom_site_refinement_flags_posn
_atom_site_refinement_flags_adp
U1 U 0.40570(2) 0.73997(2) 0.36315(2) 0.01560(6) Uani 1 1 d . .
N1 N 0.2639(3) 0.6668(3) 0.33732(13) 0.0266(10) Uani 1 1 d . .
N2 N 0.4455(3) 0.8499(3) 0.41425(10) 0.0166(8) Uani 1 1 d . .
N3 N 0.5237(3) 0.7054(3) 0.33408(11) 0.0171(8) Uani 1 1 d . .
N4 N 0.6427(3) 0.5902(3) 0.31811(12) 0.0185(8) Uani 1 1 d . .
N5 N 0.6667(3) 0.7553(3) 0.31096(12) 0.0246(9) Uani 1 1 d . .
N6 N 0.3925(3) 0.5975(3) 0.39266(13) 0.0249(10) Uani 1 1 d . .
C1 C 0.6015(3) 0.6861(3) 0.32217(12) 0.0163(9) Uani 1 1 d . .
C2 C 0.7429(4) 0.7022(4) 0.30071(16) 0.0297(12) Uani 1 1 d . .
H2 H 0.795760 0.732391 0.291960 0.036 Uiso 1 1 calc R .
C3 C 0.7290(4) 0.6024(4) 0.30525(16) 0.0293(12) Uani 1 1 d . .
H3 H 0.770366 0.548623 0.300602 0.035 Uiso 1 1 calc R .
C4 C 0.6040(3) 0.4887(4) 0.31967(14) 0.0211(10) Uani 1 1 d . .
C5 C 0.6330(4) 0.4237(4) 0.34905(14) 0.0238(11) Uani 1 1 d . .
C6 C 0.6961(4) 0.4601(4) 0.38080(15) 0.0307(13) Uani 1 1 d . .
H6A H 0.701340 0.536701 0.379080 0.037 Uiso 1 1 calc R .
C7 C 0.7922(5) 0.4144(6) 0.3802(2) 0.057(2) Uani 1 1 d . .
H7A H 0.788552 0.339057 0.380669 0.086 Uiso 1 1 calc GR .
H7B H 0.830139 0.438460 0.401691 0.086 Uiso 1 1 calc GR .
H7C H 0.819318 0.436641 0.358020 0.086 Uiso 1 1 calc GR .
C8 C 0.6575(5) 0.4342(6) 0.41735(17) 0.0501(18) Uani 1 1 d . .
H8A H 0.596804 0.464989 0.418019 0.075 Uiso 1 1 calc GR .
H8B H 0.698029 0.461874 0.437442 0.075 Uiso 1 1 calc GR .
H8C H 0.652951 0.359262 0.419913 0.075 Uiso 1 1 calc GR .
C9 C 0.6026(4) 0.3216(4) 0.34723(16) 0.0307(13) Uani 1 1 d . .
H9 H 0.621777 0.275300 0.366354 0.037 Uiso 1 1 calc R .
C10 C 0.5458(4) 0.2867(4) 0.31854(16) 0.0326(13) Uani 1 1 d . .
H10 H 0.526044 0.217006 0.318084 0.039 Uiso 1 1 calc R .
C11 C 0.5170(4) 0.3520(4) 0.29025(15) 0.0299(12) Uani 1 1 d . .
H11 H 0.477317 0.326725 0.270618 0.036 Uiso 1 1 calc R .
C12 C 0.5453(4) 0.4539(4) 0.29014(14) 0.0245(11) Uani 1 1 d . .
C13 C 0.5183(4) 0.5225(4) 0.25761(15) 0.0307(12) Uani 1 1 d . .
H13 H 0.524272 0.595609 0.266066 0.037 Uiso 1 1 calc R .
C14 C 0.5838(6) 0.5072(6) 0.22811(19) 0.056(2) Uani 1 1 d . .
H14A H 0.582492 0.434926 0.220353 0.084 Uiso 1 1 calc GR .
H14B H 0.645719 0.525423 0.237783 0.084 Uiso 1 1 calc GR .
H14C H 0.565552 0.551343 0.207162 0.084 Uiso 1 1 calc GR .
C15 C 0.4206(5) 0.5070(6) 0.2423(2) 0.056(2) Uani 1 1 d . .
H15A H 0.413730 0.437583 0.231876 0.085 Uiso 1 1 calc GR .
H15B H 0.405360 0.558160 0.223143 0.085 Uiso 1 1 calc GR .
H15C H 0.379588 0.515066 0.261814 0.085 Uiso 1 1 calc GR .
C16 C 0.6516(3) 0.8613(4) 0.29954(15) 0.0233(11) Uani 1 1 d . .
C17 C 0.6776(3) 0.9414(4) 0.32397(14) 0.0227(11) Uani 1 1 d . U
C18 C 0.7138(4) 0.9194(4) 0.36254(16) 0.0310(12) Uani 1 1 d . .
H18 H 0.680590 0.857572 0.370897 0.037 Uiso 1 1 calc R .
C19 C 0.8152(4) 0.8923(6) 0.3648(2) 0.0485(18) Uani 1 1 d . .
H19A H 0.824487 0.831432 0.349805 0.073 Uiso 1 1 calc GR .
H19B H 0.836420 0.877749 0.390259 0.073 Uiso 1 1 calc GR .
H19C H 0.849658 0.950464 0.355905 0.073 Uiso 1 1 calc GR .
C20 C 0.6986(4) 1.0075(5) 0.38967(18) 0.0399(15) Uani 1 1 d . .
H20A H 0.734613 1.067701 0.383520 0.060 Uiso 1 1 calc GR .
H20B H 0.717869 0.984809 0.414532 0.060 Uiso 1 1 calc GR .
H20C H 0.633851 1.025899 0.388182 0.060 Uiso 1 1 calc GR .
C21 C 0.6672(4) 1.0420(4) 0.31106(18) 0.0326(13) Uani 1 1 d . .
H21 H 0.684498 1.097909 0.326806 0.039 Uiso 1 1 calc R .
C22 C 0.6322(4) 1.0619(4) 0.27582(18) 0.0371(15) Uani 1 1 d . .
H22 H 0.624635 1.131090 0.267661 0.044 Uiso 1 1 calc R .
C23 C 0.6083(4) 0.9825(4) 0.25265(17) 0.0359(14) Uani 1 1 d . .
H23 H 0.583840 0.997614 0.228543 0.043 Uiso 1 1 calc R .
C24 C 0.6188(4) 0.8798(4) 0.26337(16) 0.0300(12) Uani 1 1 d . .
C25 C 0.6011(5) 0.7943(5) 0.23581(16) 0.0415(16) Uani 1 1 d . .
H25 H 0.597487 0.728033 0.249514 0.050 Uiso 1 1 calc R .
C26 C 0.5130(6) 0.8067(8) 0.2119(2) 0.071(3) Uani 1 1 d . .
H26A H 0.461093 0.801862 0.226950 0.107 Uiso 1 1 calc GR .
H26B H 0.508507 0.752270 0.193352 0.107 Uiso 1 1 calc GR .
H26C H 0.512408 0.874165 0.199847 0.107 Uiso 1 1 calc GR .
C27 C 0.6813(6) 0.7867(6) 0.2120(2) 0.066(2) Uani 1 1 d . .
H27A H 0.684533 0.849543 0.197389 0.100 Uiso 1 1 calc GR .
H27B H 0.672765 0.727015 0.195732 0.100 Uiso 1 1 calc GR .
H27C H 0.738026 0.778546 0.227572 0.100 Uiso 1 1 calc GR .
C28 C 0.4535(4) 0.7852(3) 0.44594(13) 0.0202(10) Uani 1 1 d . .
C29 C 0.3726(4) 0.7514(4) 0.46063(13) 0.0281(11) Uani 1 1 d . .
C30 C 0.3803(5) 0.6768(4) 0.48823(15) 0.0344(14) Uani 1 1 d . .
H30 H 0.326690 0.652903 0.498326 0.041 Uiso 1 1 calc R .
C31 C 0.4631(5) 0.6372(4) 0.50109(16) 0.0414(16) Uani 1 1 d . .
H31 H 0.466062 0.584724 0.519171 0.050 Uiso 1 1 calc R .
C32 C 0.5420(5) 0.6737(4) 0.48772(15) 0.0349(14) Uani 1 1 d . .
H32 H 0.599279 0.647676 0.497348 0.042 Uiso 1 1 calc R .
C33 C 0.5389(4) 0.7484(4) 0.46022(13) 0.0269(11) Uani 1 1 d . .
C34 C 0.6271(4) 0.7871(4) 0.44625(15) 0.0309(12) Uani 1 1 d . .
H34 H 0.611947 0.845975 0.429285 0.037 Uiso 1 1 calc R .
C35 C 0.6936(5) 0.8264(5) 0.47745(18) 0.0466(17) Uani 1 1 d . .
H35A H 0.663196 0.878395 0.491558 0.070 Uiso 1 1 calc GR .
H35B H 0.746919 0.857231 0.467288 0.070 Uiso 1 1 calc GR .
H35C H 0.713175 0.768789 0.493415 0.070 Uiso 1 1 calc GR .
C36 C 0.6719(4) 0.7029(5) 0.42482(17) 0.0406(15) Uani 1 1 d . .
H36A H 0.686591 0.643895 0.440851 0.061 Uiso 1 1 calc GR .
H36B H 0.727948 0.729722 0.415600 0.061 Uiso 1 1 calc GR .
H36C H 0.629841 0.681050 0.404255 0.061 Uiso 1 1 calc GR .
C37 C 0.2808(4) 0.7951(5) 0.44764(16) 0.0358(14) Uani 1 1 d . .
H37 H 0.281152 0.804689 0.420652 0.043 Uiso 1 1 calc R .
C38 C 0.2005(5) 0.7245(6) 0.4537(2) 0.058(2) Uani 1 1 d . .
H38A H 0.210991 0.656682 0.443123 0.086 Uiso 1 1 calc GR .
H38B H 0.144414 0.754336 0.442018 0.086 Uiso 1 1 calc GR .
H38C H 0.194567 0.717176 0.479982 0.086 Uiso 1 1 calc GR .
C39 C 0.2682(5) 0.8998(5) 0.4636(2) 0.0513(18) Uani 1 1 d . .
H39A H 0.211640 0.930451 0.452625 0.077 Uiso 1 1 calc GR .
H39B H 0.319929 0.943798 0.458616 0.077 Uiso 1 1 calc GR .
H39C H 0.264823 0.893794 0.490058 0.077 Uiso 1 1 calc GR .
C40 C 0.4645(3) 0.9543(4) 0.41906(13) 0.0166(9) Uani 1 1 d . .
C41 C 0.5030(4) 0.9984(4) 0.45145(13) 0.0216(10) Uani 1 1 d . .
H41 H 0.517806 0.955617 0.472035 0.026 Uiso 1 1 calc R .
C42 C 0.5200(4) 1.1034(4) 0.45412(15) 0.0267(11) Uani 1 1 d . .
H42 H 0.546860 1.130966 0.476382 0.032 Uiso 1 1 calc R .
C43 C 0.4986(4) 1.1687(4) 0.42490(15) 0.0288(12) Uani 1 1 d . .
H43 H 0.510927 1.240371 0.426906 0.035 Uiso 1 1 calc R .
C44 C 0.4589(4) 1.1276(4) 0.39272(14) 0.0238(11) Uani 1 1 d . .
H44 H 0.442870 1.171667 0.372575 0.029 Uiso 1 1 calc R .
C45 C 0.4423(3) 1.0228(4) 0.38968(13) 0.0174(10) Uani 1 1 d . .
C46 C 0.3956(3) 0.9757(3) 0.35665(12) 0.0165(9) Uani 1 1 d . .
C47 C 0.3034(3) 0.9517(4) 0.35708(14) 0.0214(10) Uani 1 1 d . .
H47 H 0.269562 0.977611 0.376080 0.026 Uiso 1 1 calc R .
C48 C 0.2606(4) 0.8904(4) 0.33009(15) 0.0245(11) Uani 1 1 d . .
H48 H 0.197095 0.877053 0.330087 0.029 Uiso 1 1 calc R .
C49 C 0.3105(4) 0.8476(4) 0.30261(13) 0.0225(11) Uani 1 1 d . .
C50 C 0.3993(4) 0.8793(4) 0.30022(13) 0.0222(11) Uani 1 1 d . .
H50 H 0.431722 0.857163 0.280266 0.027 Uiso 1 1 calc R .
C51 C 0.4423(3) 0.9436(4) 0.32681(13) 0.0196(10) Uani 1 1 d . .
H51 H 0.503208 0.965589 0.324674 0.023 Uiso 1 1 calc R .
C52 C 0.2676(4) 0.7624(4) 0.28018(15) 0.0311(12) Uani 1 1 d . .
C53 C 0.2511(5) 0.7721(5) 0.24254(17) 0.0440(16) Uani 1 1 d . .
H53 H 0.270498 0.832021 0.230499 0.053 Uiso 1 1 calc R .
C54 C 0.2061(5) 0.6937(6) 0.2226(2) 0.054(2) Uani 1 1 d . .
H54 H 0.194929 0.698825 0.196843 0.065 Uiso 1 1 calc R .
C55 C 0.1783(5) 0.6092(6) 0.2408(2) 0.057(2) Uani 1 1 d . .
H55 H 0.145860 0.556541 0.227355 0.069 Uiso 1 1 calc R .
C56 C 0.1956(4) 0.5971(5) 0.2784(2) 0.0436(16) Uani 1 1 d . .
H56 H 0.175910 0.536330 0.289907 0.052 Uiso 1 1 calc R .
C57 C 0.2422(4) 0.6744(4) 0.29962(16) 0.0288(12) Uani 1 1 d . .
C58 C 0.2050(4) 0.6048(4) 0.35670(18) 0.0327(13) Uani 1 1 d . .
C59 C 0.1103(4) 0.6275(5) 0.3556(2) 0.0419(16) Uani 1 1 d . .
C60 C 0.0686(4) 0.7217(5) 0.3363(2) 0.0472(18) Uani 1 1 d . .
H60 H 0.115916 0.751419 0.321283 0.057 Uiso 1 1 calc R .
C61 C -0.0152(5) 0.6940(6) 0.3099(3) 0.073(3) Uani 1 1 d . .
H61A H -0.063041 0.664343 0.323798 0.110 Uiso 1 1 calc GR .
H61B H 0.002757 0.643843 0.291896 0.110 Uiso 1 1 calc GR .
H61C H -0.038335 0.756454 0.297357 0.110 Uiso 1 1 calc GR .
C62 C 0.0455(5) 0.8040(5) 0.3638(2) 0.058(2) Uani 1 1 d . .
H62A H 0.002516 0.775741 0.380263 0.086 Uiso 1 1 calc GR .
H62B H 0.017817 0.863491 0.350767 0.086 Uiso 1 1 calc GR .
H62C H 0.101352 0.825780 0.378056 0.086 Uiso 1 1 calc GR .
C63 C 0.0537(5) 0.5661(6) 0.3749(3) 0.060(2) Uani 1 1 d . .
H63 H -0.009557 0.581492 0.373986 0.073 Uiso 1 1 calc R .
C64 C 0.0864(5) 0.4846(6) 0.3950(3) 0.066(3) Uani 1 1 d . .
H64 H 0.045832 0.442154 0.407230 0.079 Uiso 1 1 calc R .
C65 C 0.1784(5) 0.4634(5) 0.3978(2) 0.0522(19) Uani 1 1 d . .
H65 H 0.201097 0.407522 0.412559 0.063 Uiso 1 1 calc R .
C66 C 0.2386(4) 0.5230(4) 0.3792(2) 0.0381(15) Uani 1 1 d . .
C67 C 0.3410(4) 0.4996(4) 0.38400(18) 0.0353(14) Uani 1 1 d . .
C68 C 0.3669(5) 0.4543(5) 0.34870(18) 0.0439(16) Uani 1 1 d . .
H68A H 0.348841 0.501503 0.328615 0.066 Uiso 1 1 calc GR .
H68B H 0.335743 0.388089 0.344470 0.066 Uiso 1 1 calc GR .
H68C H 0.433011 0.443557 0.349962 0.066 Uiso 1 1 calc GR .
C69 C 0.3674(5) 0.4242(5) 0.4149(2) 0.0475(17) Uani 1 1 d . .
H69A H 0.433570 0.413768 0.416736 0.071 Uiso 1 1 calc GR .
H69B H 0.336660 0.358149 0.409824 0.071 Uiso 1 1 calc GR .
H69C H 0.348892 0.452210 0.437941 0.071 Uiso 1 1 calc GR .
H6 H 0.406(5) 0.600(5) 0.4137(19) 0.05(2) Uiso 1 1 d . .
C70 C 0.5715(15) 0.1760(17) 0.0363(6) 0.227(10) Uiso 1 1 d . .
H70A H 0.562139 0.235018 0.019799 0.340 Uiso 1 1 calc GR .
H70B H 0.624675 0.188755 0.053500 0.340 Uiso 1 1 calc GR .
H70C H 0.517339 0.166542 0.049880 0.340 Uiso 1 1 calc GR .
C71 C 0.5874(17) 0.080(2) 0.0143(7) 0.246(11) Uiso 1 1 d . .
H71A H 0.644952 0.052334 0.026344 0.296 Uiso 1 1 calc R .
H71B H 0.604291 0.108044 -0.009245 0.296 Uiso 1 1 calc R .
C72 C 0.524(2) -0.039(2) 0.0002(9) 0.243(12) Uiso 1 1 d . .
C73 C 0.8415(17) 0.8193(19) 0.6311(7) 0.228(10) Uiso 1 1 d . .
C74 C 0.919(2) 0.849(2) 0.6026(8) 0.306(15) Uiso 1 1 d . .
H74A H 0.926494 0.919613 0.612890 0.367 Uiso 1 1 calc R .
H74B H 0.872219 0.858823 0.582076 0.367 Uiso 1 1 calc R .
C75 C 1.016(2) 0.870(2) 0.5716(8) 0.331(16) Uiso 1 1 d . .
H75A H 1.068989 0.828744 0.580651 0.497 Uiso 1 1 calc GR .
H75B H 1.032626 0.942802 0.571560 0.497 Uiso 1 1 calc GR .
H75C H 0.995933 0.847996 0.546719 0.497 Uiso 1 1 calc GR .

loop_
_atom_site_aniso_label
_atom_site_aniso_U_11
_atom_site_aniso_U_22
_atom_site_aniso_U_33
_atom_site_aniso_U_23
_atom_site_aniso_U_13
_atom_site_aniso_U_12
U1 0.01444(8) 0.01342(9) 0.01896(9) -0.00362(7) 0.00149(6) 0.00088(7)
N1 0.018(2) 0.018(2) 0.043(3) -0.0059(19) -0.003(2) 0.0030(17)
N2 0.019(2) 0.0174(19) 0.0135(19) -0.0027(15) 0.0030(16) -0.0001(16)
N3 0.0153(19) 0.0179(19) 0.018(2) 0.0010(15) 0.0022(16) 0.0030(15)
N4 0.0109(19) 0.019(2) 0.027(2) 0.0010(17) 0.0067(17) 0.0029(15)
N5 0.023(2) 0.018(2) 0.034(2) 0.0017(19) 0.0123(17) 0.0020(18)
N6 0.029(3) 0.027(2) 0.019(2) -0.0018(19) 0.006(2) -0.0026(19)
C1 0.019(2) 0.015(2) 0.014(2) 0.0014(17) 0.0007(19) -0.0004(18)
C2 0.019(3) 0.028(3) 0.045(3) 0.003(2) 0.016(2) 0.004(2)
C3 0.020(3) 0.027(3) 0.042(3) 0.002(2) 0.014(2) 0.008(2)
C4 0.027(3) 0.014(2) 0.024(3) -0.0004(19) 0.009(2) 0.0046(19)
C5 0.027(3) 0.020(2) 0.025(3) 0.002(2) 0.011(2) 0.008(2)
C6 0.039(3) 0.029(3) 0.024(3) 0.001(2) 0.004(2) 0.003(2)
C7 0.039(4) 0.072(5) 0.059(5) -0.012(4) -0.010(3) 0.015(4)
C8 0.070(5) 0.054(4) 0.027(3) 0.003(3) 0.006(3) -0.014(4)
C9 0.040(3) 0.019(3) 0.035(3) 0.007(2) 0.015(3) 0.009(2)
C10 0.044(3) 0.015(2) 0.040(3) -0.005(2) 0.018(3) 0.001(2)
C11 0.036(3) 0.028(3) 0.027(3) -0.007(2) 0.007(2) -0.002(2)
C12 0.028(3) 0.023(3) 0.023(3) -0.003(2) 0.010(2) 0.003(2)
C13 0.039(3) 0.028(3) 0.025(3) 0.000(2) 0.001(2) -0.001(2)
C14 0.071(5) 0.063(5) 0.036(4) 0.009(3) 0.021(4) 0.005(4)
C15 0.051(4) 0.066(5) 0.050(4) 0.013(4) -0.011(4) 0.001(4)
C16 0.021(3) 0.018(2) 0.033(3) 0.004(2) 0.016(2) 0.0010(19)
C17 0.0205(13) 0.0234(13) 0.0244(13) 0.0001(9) 0.0030(9) -0.0006(9)
C18 0.022(3) 0.034(3) 0.039(3) -0.003(3) 0.009(2) -0.002(2)
C19 0.023(3) 0.069(5) 0.053(4) -0.012(4) -0.003(3) 0.010(3)
C20 0.033(3) 0.045(4) 0.042(4) -0.010(3) 0.008(3) -0.009(3)
C21 0.026(3) 0.023(3) 0.051(4) -0.002(3) 0.020(3) -0.005(2)
C22 0.039(3) 0.023(3) 0.052(4) 0.011(3) 0.025(3) 0.004(2)
C23 0.045(4) 0.032(3) 0.033(3) 0.012(3) 0.020(3) 0.006(3)
C24 0.032(3) 0.028(3) 0.033(3) 0.003(2) 0.020(2) 0.002(2)
C25 0.069(5) 0.030(3) 0.027(3) 0.005(2) 0.015(3) -0.003(3)
C26 0.073(6) 0.096(7) 0.046(5) -0.029(4) 0.011(4) -0.004(5)
C27 0.096(7) 0.050(5) 0.058(5) -0.003(4) 0.034(5) 0.018(4)
C28 0.032(3) 0.011(2) 0.017(2) -0.0032(17) 0.003(2) -0.0010(19)
C29 0.041(3) 0.022(3) 0.022(2) -0.004(2) 0.007(2) -0.007(2)
C30 0.056(4) 0.026(3) 0.022(3) -0.001(2) 0.013(3) -0.011(3)
C31 0.079(5) 0.023(3) 0.022(3) 0.009(2) 0.007(3) 0.002(3)
C32 0.057(4) 0.028(3) 0.019(3) 0.001(2) -0.002(3) 0.012(3)
C33 0.043(3) 0.016(2) 0.022(2) -0.002(2) -0.002(2) 0.004(2)
C34 0.035(3) 0.029(3) 0.028(3) -0.002(2) -0.005(2) 0.006(2)
C35 0.044(4) 0.051(4) 0.042(4) -0.008(3) -0.014(3) 0.003(3)
C36 0.043(4) 0.042(4) 0.035(3) -0.002(3) -0.003(3) 0.017(3)
C37 0.032(3) 0.047(4) 0.030(3) 0.001(3) 0.010(3) -0.008(3)
C38 0.045(4) 0.063(5) 0.066(5) -0.006(4) 0.019(4) -0.019(4)
C39 0.041(4) 0.046(4) 0.068(5) -0.005(4) 0.010(4) 0.004(3)
C40 0.018(2) 0.017(2) 0.016(2) -0.0006(18) 0.0058(19) 0.0009(18)
C41 0.031(3) 0.019(2) 0.014(2) 0.0003(19) 0.001(2) 0.001(2)
C42 0.035(3) 0.023(3) 0.022(3) -0.007(2) 0.001(2) -0.003(2)
C43 0.036(3) 0.020(3) 0.030(3) -0.001(2) 0.002(2) -0.007(2)
C44 0.028(3) 0.022(3) 0.021(3) 0.004(2) 0.004(2) -0.001(2)
C45 0.015(2) 0.020(2) 0.018(2) 0.0006(19) 0.0040(19) 0.0022(18)
C46 0.019(2) 0.018(2) 0.011(2) 0.0035(17) -0.0060(19) 0.0028(18)
C47 0.016(2) 0.024(3) 0.025(3) -0.004(2) 0.002(2) 0.0033(19)
C48 0.021(3) 0.024(3) 0.028(3) 0.000(2) -0.003(2) 0.005(2)
C49 0.028(3) 0.022(3) 0.016(2) -0.0025(19) -0.006(2) 0.004(2)
C50 0.028(3) 0.030(3) 0.008(2) 0.0045(19) 0.000(2) 0.008(2)
C51 0.019(2) 0.023(2) 0.017(2) 0.0051(19) -0.0011(19) 0.0034(19)
C52 0.028(3) 0.031(3) 0.032(3) -0.010(2) -0.010(2) 0.008(2)
C53 0.051(4) 0.043(4) 0.035(3) -0.010(3) -0.013(3) 0.011(3)
C54 0.068(5) 0.051(4) 0.039(4) -0.016(3) -0.023(4) 0.012(4)
C55 0.061(5) 0.046(4) 0.059(5) -0.032(4) -0.035(4) 0.009(4)
C56 0.037(4) 0.029(3) 0.062(5) -0.015(3) -0.014(3) 0.001(3)
C57 0.017(3) 0.028(3) 0.039(3) -0.012(2) -0.011(2) 0.007(2)
C58 0.018(3) 0.026(3) 0.054(4) -0.005(3) 0.001(3) -0.002(2)
C59 0.022(3) 0.029(3) 0.075(5) -0.007(3) 0.005(3) -0.005(2)
C60 0.013(3) 0.036(3) 0.091(5) -0.006(3) -0.002(3) 0.003(2)
C61 0.029(4) 0.055(5) 0.131(8) 0.001(5) -0.023(4) -0.005(3)
C62 0.039(4) 0.040(4) 0.097(6) -0.002(4) 0.021(4) 0.010(3)
C63 0.030(4) 0.040(4) 0.113(7) 0.000(4) 0.018(4) 0.000(3)
C64 0.033(4) 0.045(4) 0.123(8) 0.010(5) 0.031(4) -0.009(3)
C65 0.036(4) 0.031(3) 0.091(6) 0.010(4) 0.015(4) -0.006(3)
C66 0.024(3) 0.026(3) 0.065(4) 0.002(3) 0.006(3) -0.001(2)
C67 0.035(3) 0.024(3) 0.047(4) 0.002(3) 0.006(3) -0.004(2)
C68 0.045(4) 0.038(3) 0.046(4) -0.012(3) -0.010(3) 0.007(3)
C69 0.048(4) 0.036(4) 0.059(5) 0.009(3) 0.008(3) -0.002(3)

loop_
_atom_type_symbol
_atom_type_description
_atom_type_scat_dispersion_real
_atom_type_scat_dispersion_imag
_atom_type_scat_source
C C 0.0033 0.0016 'International Tables Vol C Tables 4.2.6.8 and 6.1.1.4'
H H 0.0000 0.0000 'International Tables Vol C Tables 4.2.6.8 and 6.1.1.4'
N N 0.0061 0.0033 'International Tables Vol C Tables 4.2.6.8 and 6.1.1.4'
U U -9.6767 9.6646 'International Tables Vol C Tables 4.2.6.8 and 6.1.1.4'

loop_
_geom_angle_atom_site_label_1
_geom_angle_atom_site_label_2
_geom_angle_atom_site_label_3
_geom_angle
_geom_angle_site_symmetry_1
_geom_angle_site_symmetry_3
N1 U1 C49 62.45(15) . .
N1 U1 C50 87.70(15) . .
N1 U1 C51 110.35(14) . .
N1 U1 H6 87.7(16) . .
N2 U1 N1 133.80(14) . .
N2 U1 C49 112.88(14) . .
N2 U1 C50 103.99(14) . .
N2 U1 C51 77.58(13) . .
N2 U1 H6 82.5(16) . .
N3 U1 N1 115.30(15) . .
N3 U1 N2 110.87(14) . .
N3 U1 N6 100.29(16) . .
N3 U1 C49 94.54(15) . .
N3 U1 C50 73.40(14) . .
N3 U1 C51 77.59(14) . .
N3 U1 H6 104.6(15) . .
N6 U1 N1 75.61(17) . .
N6 U1 N2 98.20(16) . .
N6 U1 C49 137.90(17) . .
N6 U1 C50 157.75(16) . .
N6 U1 C51 174.04(16) . .
N6 U1 H6 15.8(15) . .
C49 U1 C50 27.39(14) . .
C49 U1 C51 48.05(14) . .
C49 U1 H6 149.5(16) . .
C50 U1 C51 27.06(14) . .
C50 U1 H6 173.5(16) . .
C51 U1 H6 159.2(16) . .
C57 N1 U1 118.9(3) . .
C57 N1 C58 115.9(5) . .
C58 N1 U1 124.7(4) . .
C28 N2 U1 106.7(3) . .
C40 N2 U1 135.5(3) . .
C40 N2 C28 117.7(4) . .
C1 N3 U1 170.2(3) . .
C1 N4 C3 110.4(4) . .
C1 N4 C4 129.4(4) . .
C3 N4 C4 119.3(4) . .
C1 N5 C16 127.0(4) . .
C2 N5 C1 110.3(4) . .
C2 N5 C16 120.0(4) . .
U1 N6 H6 116(5) . .
C67 N6 U1 133.0(4) . .
C67 N6 H6 109(5) . .
N3 C1 N4 128.1(4) . .
N3 C1 N5 128.7(4) . .
N4 C1 N5 103.1(4) . .
N5 C2 H2 125.8 . .
C3 C2 N5 108.4(5) . .
C3 C2 H2 125.8 . .
N4 C3 H3 126.1 . .
C2 C3 N4 107.8(4) . .
C2 C3 H3 126.1 . .
C5 C4 N4 118.8(5) . .
C12 C4 N4 119.0(4) . .
C12 C4 C5 121.9(5) . .
C4 C5 C6 122.4(5) . .
C9 C5 C4 117.0(5) . .
C9 C5 C6 120.6(5) . .
C5 C6 H6A 107.9 . .
C5 C6 C7 112.4(5) . .
C5 C6 C8 111.1(5) . .
C7 C6 H6A 107.9 . .
C7 C6 C8 109.4(6) . .
C8 C6 H6A 107.9 . .
C6 C7 H7A 109.5 . .
C6 C7 H7B 109.5 . .
C6 C7 H7C 109.5 . .
H7A C7 H7B 109.5 . .
H7A C7 H7C 109.5 . .
H7B C7 H7C 109.5 . .
C6 C8 H8A 109.5 . .
C6 C8 H8B 109.5 . .
C6 C8 H8C 109.5 . .
H8A C8 H8B 109.5 . .
H8A C8 H8C 109.5 . .
H8B C8 H8C 109.5 . .
C5 C9 H9 119.2 . .
C10 C9 C5 121.5(5) . .
C10 C9 H9 119.2 . .
C9 C10 H10 119.7 . .
C9 C10 C11 120.6(5) . .
C11 C10 H10 119.7 . .
C10 C11 H11 119.6 . .
C10 C11 C12 120.8(5) . .
C12 C11 H11 119.6 . .
C4 C12 C13 121.7(5) . .
C11 C12 C4 118.1(5) . .
C11 C12 C13 120.1(5) . .
C12 C13 H13 107.5 . .
C12 C13 C14 110.0(5) . .
C14 C13 H13 107.5 . .
C15 C13 C12 113.4(5) . .
C15 C13 H13 107.5 . .
C15 C13 C14 110.7(6) . .
C13 C14 H14A 109.5 . .
C13 C14 H14B 109.5 . .
C13 C14 H14C 109.5 . .
H14A C14 H14B 109.5 . .
H14A C14 H14C 109.5 . .
H14B C14 H14C 109.5 . .
C13 C15 H15A 109.5 . .
C13 C15 H15B 109.5 . .
C13 C15 H15C 109.5 . .
H15A C15 H15B 109.5 . .
H15A C15 H15C 109.5 . .
H15B C15 H15C 109.5 . .
C17 C16 N5 119.3(5) . .
C24 C16 N5 118.1(5) . .
C24 C16 C17 122.4(5) . .
C16 C17 C18 121.3(5) . .
C21 C17 C16 117.3(5) . .
C21 C17 C18 121.4(5) . .
C17 C18 H18 107.3 . .
C17 C18 C19 111.6(5) . .
C17 C18 C20 114.2(5) . .
C19 C18 H18 107.3 . .
C19 C18 C20 108.9(5) . .
C20 C18 H18 107.3 . .
C18 C19 H19A 109.5 . .
C18 C19 H19B 109.5 . .
C18 C19 H19C 109.5 . .
H19A C19 H19B 109.5 . .
H19A C19 H19C 109.5 . .
H19B C19 H19C 109.5 . .
C18 C20 H20A 109.5 . .
C18 C20 H20B 109.5 . .
C18 C20 H20C 109.5 . .
H20A C20 H20B 109.5 . .
H20A C20 H20C 109.5 . .
H20B C20 H20C 109.5 . .
C17 C21 H21 119.4 . .
C22 C21 C17 121.2(5) . .
C22 C21 H21 119.4 . .
C21 C22 H22 119.9 . .
C23 C22 C21 120.2(5) . .
C23 C22 H22 119.9 . .
C22 C23 H23 119.1 . .
C22 C23 C24 121.9(6) . .
C24 C23 H23 119.1 . .
C16 C24 C25 122.6(5) . .
C23 C24 C16 117.1(5) . .
C23 C24 C25 120.2(5) . .
C24 C25 H25 107.9 . .
C24 C25 C26 113.9(6) . .
C24 C25 C27 109.4(6) . .
C26 C25 H25 107.9 . .
C26 C25 C27 109.8(6) . .
C27 C25 H25 107.9 . .
C25 C26 H26A 109.5 . .
C25 C26 H26B 109.5 . .
C25 C26 H26C 109.5 . .
H26A C26 H26B 109.5 . .
H26A C26 H26C 109.5 . .
H26B C26 H26C 109.5 . .
C25 C27 H27A 109.5 . .
C25 C27 H27B 109.5 . .
C25 C27 H27C 109.5 . .
H27A C27 H27B 109.5 . .
H27A C27 H27C 109.5 . .
H27B C27 H27C 109.5 . .
C29 C28 N2 118.3(4) . .
C33 C28 N2 121.1(4) . .
C33 C28 C29 120.4(5) . .
C28 C29 C37 121.5(5) . .
C30 C29 C28 117.9(5) . .
C30 C29 C37 120.6(5) . .
C29 C30 H30 119.1 . .
C31 C30 C29 121.9(6) . .
C31 C30 H30 119.1 . .
C30 C31 H31 120.1 . .
C30 C31 C32 119.9(5) . .
C32 C31 H31 120.1 . .
C31 C32 H32 119.5 . .
C31 C32 C33 121.0(6) . .
C33 C32 H32 119.5 . .
C28 C33 C34 121.6(5) . .
C32 C33 C28 118.8(5) . .
C32 C33 C34 119.6(5) . .
C33 C34 H34 108.0 . .
C33 C34 C35 111.7(5) . .
C33 C34 C36 110.6(5) . .
C35 C34 H34 108.0 . .
C36 C34 H34 108.0 . .
C36 C34 C35 110.4(5) . .
C34 C35 H35A 109.5 . .
C34 C35 H35B 109.5 . .
C34 C35 H35C 109.5 . .
H35A C35 H35B 109.5 . .
H35A C35 H35C 109.5 . .
H35B C35 H35C 109.5 . .
C34 C36 H36A 109.5 . .
C34 C36 H36B 109.5 . .
C34 C36 H36C 109.5 . .
H36A C36 H36B 109.5 . .
H36A C36 H36C 109.5 . .
H36B C36 H36C 109.5 . .
C29 C37 H37 106.6 . .
C29 C37 C38 114.4(6) . .
C38 C37 H37 106.6 . .
C39 C37 C29 110.6(5) . .
C39 C37 H37 106.6 . .
C39 C37 C38 111.5(6) . .
C37 C38 H38A 109.5 . .
C37 C38 H38B 109.5 . .
C37 C38 H38C 109.5 . .
H38A C38 H38B 109.5 . .
H38A C38 H38C 109.5 . .
H38B C38 H38C 109.5 . .
C37 C39 H39A 109.5 . .
C37 C39 H39B 109.5 . .
C37 C39 H39C 109.5 . .
H39A C39 H39B 109.5 . .
H39A C39 H39C 109.5 . .
H39B C39 H39C 109.5 . .
N2 C40 C41 124.7(4) . .
N2 C40 C45 118.8(4) . .
C41 C40 C45 116.4(4) . .
C40 C41 H41 119.3 . .
C42 C41 C40 121.4(5) . .
C42 C41 H41 119.3 . .
C41 C42 H42 119.4 . .
C43 C42 C41 121.2(5) . .
C43 C42 H42 119.4 . .
C42 C43 H43 120.6 . .
C44 C43 C42 118.8(5) . .
C44 C43 H43 120.6 . .
C43 C44 H44 119.8 . .
C43 C44 C45 120.4(5) . .
C45 C44 H44 119.8 . .
C40 C45 C46 115.5(4) . .
C44 C45 C40 121.8(5) . .
C44 C45 C46 122.7(4) . .
C47 C46 C45 118.2(4) . .
C47 C46 C51 118.7(4) . .
C51 C46 C45 122.7(4) . .
C46 C47 H47 119.7 . .
C48 C47 C46 120.6(5) . .
C48 C47 H47 119.7 . .
C47 C48 H48 119.8 . .
C47 C48 C49 120.5(5) . .
C49 C48 H48 119.8 . .
C48 C49 U1 83.5(3) . .
C48 C49 C52 117.8(5) . .
C50 C49 U1 77.8(3) . .
C50 C49 C48 118.6(5) . .
C50 C49 C52 123.3(5) . .
C52 C49 U1 103.0(3) . .
U1 C50 H50 115.8 . .
C49 C50 U1 74.8(3) . .
C49 C50 H50 119.6 . .
C49 C50 C51 120.8(5) . .
C51 C50 U1 80.3(3) . .
C51 C50 H50 119.6 . .
U1 C51 H51 120.0 . .
C46 C51 U1 78.4(3) . .
C46 C51 H51 119.9 . .
C50 C51 U1 72.6(3) . .
C50 C51 C46 120.1(5) . .
C50 C51 H51 119.9 . .
C53 C52 C49 121.1(6) . .
C53 C52 C57 122.9(5) . .
C57 C52 C49 116.0(5) . .
C52 C53 H53 120.1 . .
C52 C53 C54 119.8(7) . .
C54 C53 H53 120.1 . .
C53 C54 H54 120.7 . .
C55 C54 C53 118.5(7) . .
C55 C54 H54 120.7 . .
C54 C55 H55 118.7 . .
C54 C55 C56 122.6(6) . .
C56 C55 H55 118.7 . .
C55 C56 H56 119.7 . .
C55 C56 C57 120.6(7) . .
C57 C56 H56 119.7 . .
N1 C57 C52 120.5(5) . .
N1 C57 C56 123.9(6) . .
C52 C57 C56 115.5(6) . .
N1 C58 C59 120.4(5) . .
C66 C58 N1 121.5(5) . .
C66 C58 C59 118.1(6) . .
C58 C59 C60 122.6(6) . .
C63 C59 C58 119.5(6) . .
C63 C59 C60 117.7(6) . .
C59 C60 H60 107.2 . .
C59 C60 C61 112.2(6) . .
C59 C60 C62 111.0(6) . .
C61 C60 H60 107.2 . .
C62 C60 H60 107.2 . .
C62 C60 C61 111.6(6) . .
C60 C61 H61A 109.5 . .
C60 C61 H61B 109.5 . .
C60 C61 H61C 109.5 . .
H61A C61 H61B 109.5 . .
H61A C61 H61C 109.5 . .
H61B C61 H61C 109.5 . .
C60 C62 H62A 109.5 . .
C60 C62 H62B 109.5 . .
C60 C62 H62C 109.5 . .
H62A C62 H62B 109.5 . .
H62A C62 H62C 109.5 . .
H62B C62 H62C 109.5 . .
C59 C63 H63 119.1 . .
C64 C63 C59 121.7(7) . .
C64 C63 H63 119.1 . .
C63 C64 H64 120.0 . .
C63 C64 C65 120.0(7) . .
C65 C64 H64 120.0 . .
C64 C65 H65 119.6 . .
C64 C65 C66 120.7(7) . .
C66 C65 H65 119.6 . .
C58 C66 C67 120.9(5) . .
C65 C66 C58 119.9(6) . .
C65 C66 C67 119.3(6) . .
N6 C67 C66 109.4(5) . .
N6 C67 C68 110.9(5) . .
N6 C67 C69 106.9(5) . .
C68 C67 C66 107.0(5) . .
C68 C67 C69 108.9(5) . .
C69 C67 C66 113.8(5) . .
C67 C68 H68A 109.5 . .
C67 C68 H68B 109.5 . .
C67 C68 H68C 109.5 . .
H68A C68 H68B 109.5 . .
H68A C68 H68C 109.5 . .
H68B C68 H68C 109.5 . .
C67 C69 H69A 109.5 . .
C67 C69 H69B 109.5 . .
C67 C69 H69C 109.5 . .
H69A C69 H69B 109.5 . .
H69A C69 H69C 109.5 . .
H69B C69 H69C 109.5 . .
H70A C70 H70B 109.5 . .
H70A C70 H70C 109.5 . .
H70B C70 H70C 109.5 . .
C71 C70 H70A 109.5 . .
C71 C70 H70B 109.5 . .
C71 C70 H70C 109.5 . .
C70 C71 H71A 102.7 . .
C70 C71 H71B 102.7 . .
C70 C71 C72 137(2) . .
H71A C71 H71B 105.0 . .
C72 C71 H71A 102.7 . .
C72 C71 H71B 102.7 . .
C71 C72 C71 140.3(16) 3_655 .
C72 C72 C71 66(3) 3_655 .
C72 C72 C71 75(3) 3_655 3_655
C73 C74 H74A 92.1 . .
C73 C74 H74B 92.1 . .
C73 C74 C75 173(2) . .
H74A C74 H74B 103.0 . .
C75 C74 H74A 92.1 . .
C75 C74 H74B 92.1 . .
C74 C75 H75A 109.5 . .
C74 C75 H75B 109.5 . .
C74 C75 H75C 109.5 . .
H75A C75 H75B 109.5 . .
H75A C75 H75C 109.5 . .
H75B C75 H75C 109.5 . .

loop_
_geom_bond_atom_site_label_1
_geom_bond_atom_site_label_2
_geom_bond_distance
_geom_bond_site_symmetry_2
U1 N1 2.417(4) .
U1 N2 2.394(4) .
U1 N3 2.155(4) .
U1 N6 2.161(5) .
U1 C49 2.893(5) .
U1 C50 2.931(5) .
U1 C51 3.028(5) .
U1 H6 2.60(7) .
N1 C57 1.401(7) .
N1 C58 1.415(7) .
N2 C28 1.433(6) .
N2 C40 1.393(6) .
N3 C1 1.282(6) .
N4 C1 1.397(6) .
N4 C3 1.399(6) .
N4 C4 1.438(6) .
N5 C1 1.400(6) .
N5 C2 1.393(6) .
N5 C16 1.450(6) .
N6 C67 1.500(7) .
N6 H6 0.78(7) .
C2 H2 0.9500 .
C2 C3 1.323(8) .
C3 H3 0.9500 .
C4 C5 1.410(7) .
C4 C12 1.407(7) .
C5 C6 1.508(8) .
C5 C9 1.400(7) .
C6 H6A 1.0000 .
C6 C7 1.534(9) .
C6 C8 1.537(8) .
C7 H7A 0.9800 .
C7 H7B 0.9800 .
C7 H7C 0.9800 .
C8 H8A 0.9800 .
C8 H8B 0.9800 .
C8 H8C 0.9800 .
C9 H9 0.9500 .
C9 C10 1.369(8) .
C10 H10 0.9500 .
C10 C11 1.381(8) .
C11 H11 0.9500 .
C11 C12 1.387(7) .
C12 C13 1.519(7) .
C13 H13 1.0000 .
C13 C14 1.520(8) .
C13 C15 1.515(9) .
C14 H14A 0.9800 .
C14 H14B 0.9800 .
C14 H14C 0.9800 .
C15 H15A 0.9800 .
C15 H15B 0.9800 .
C15 H15C 0.9800 .
C16 C17 1.407(7) .
C16 C24 1.399(8) .
C17 C18 1.502(8) .
C17 C21 1.394(7) .
C18 H18 1.0000 .
C18 C19 1.528(8) .
C18 C20 1.545(8) .
C19 H19A 0.9800 .
C19 H19B 0.9800 .
C19 H19C 0.9800 .
C20 H20A 0.9800 .
C20 H20B 0.9800 .
C20 H20C 0.9800 .
C21 H21 0.9500 .
C21 C22 1.380(9) .
C22 H22 0.9500 .
C22 C23 1.365(9) .
C23 H23 0.9500 .
C23 C24 1.395(8) .
C24 C25 1.511(8) .
C25 H25 1.0000 .
C25 C26 1.517(11) .
C25 C27 1.526(9) .
C26 H26A 0.9800 .
C26 H26B 0.9800 .
C26 H26C 0.9800 .
C27 H27A 0.9800 .
C27 H27B 0.9800 .
C27 H27C 0.9800 .
C28 C29 1.414(7) .
C28 C33 1.406(7) .
C29 C30 1.401(8) .
C29 C37 1.508(8) .
C30 H30 0.9500 .
C30 C31 1.370(9) .
C31 H31 0.9500 .
C31 C32 1.380(9) .
C32 H32 0.9500 .
C32 C33 1.399(7) .
C33 C34 1.519(8) .
C34 H34 1.0000 .
C34 C35 1.535(8) .
C34 C36 1.527(8) .
C35 H35A 0.9800 .
C35 H35B 0.9800 .
C35 H35C 0.9800 .
C36 H36A 0.9800 .
C36 H36B 0.9800 .
C36 H36C 0.9800 .
C37 H37 1.0000 .
C37 C38 1.524(8) .
C37 C39 1.498(9) .
C38 H38A 0.9800 .
C38 H38B 0.9800 .
C38 H38C 0.9800 .
C39 H39A 0.9800 .
C39 H39B 0.9800 .
C39 H39C 0.9800 .
C40 C41 1.400(7) .
C40 C45 1.417(6) .
C41 H41 0.9500 .
C41 C42 1.387(7) .
C42 H42 0.9500 .
C42 C43 1.385(8) .
C43 H43 0.9500 .
C43 C44 1.383(7) .
C44 H44 0.9500 .
C44 C45 1.385(7) .
C45 C46 1.479(6) .
C46 C47 1.393(7) .
C46 C51 1.403(7) .
C47 H47 0.9500 .
C47 C48 1.384(7) .
C48 H48 0.9500 .
C48 C49 1.409(7) .
C49 C50 1.379(7) .
C49 C52 1.490(7) .
C50 H50 0.9500 .
C50 C51 1.397(7) .
C51 H51 0.9500 .
C52 C53 1.391(8) .
C52 C57 1.413(8) .
C53 H53 0.9500 .
C53 C54 1.391(9) .
C54 H54 0.9500 .
C54 C55 1.364(11) .
C55 H55 0.9500 .
C55 C56 1.394(10) .
C56 H56 0.9500 .
C56 C57 1.414(8) .
C58 C59 1.421(8) .
C58 C66 1.410(8) .
C59 C60 1.517(9) .
C59 C63 1.387(10) .
C60 H60 1.0000 .
C60 C61 1.551(9) .
C60 C62 1.527(10) .
C61 H61A 0.9800 .
C61 H61B 0.9800 .
C61 H61C 0.9800 .
C62 H62A 0.9800 .
C62 H62B 0.9800 .
C62 H62C 0.9800 .
C63 H63 0.9500 .
C63 C64 1.358(11) .
C64 H64 0.9500 .
C64 C65 1.376(9) .
C65 H65 0.9500 .
C65 C66 1.396(9) .
C66 C67 1.534(8) .
C67 C68 1.501(9) .
C67 C69 1.526(9) .
C68 H68A 0.9800 .
C68 H68B 0.9800 .
C68 H68C 0.9800 .
C69 H69A 0.9800 .
C69 H69B 0.9800 .
C69 H69C 0.9800 .
C70 H70A 0.9800 .
C70 H70B 0.9800 .
C70 H70C 0.9800 .
C70 C71 1.52(3) .
C71 H71A 0.9900 .
C71 H71B 0.9900 .
C71 C72 1.86(4) .
C72 C72 1.23(5) 3_655
C73 C74 1.65(3) .
C74 H74A 0.9900 .
C74 H74B 0.9900 .
C74 C75 1.91(3) .
C75 H75A 0.9800 .
C75 H75B 0.9800 .
C75 H75C 0.9800 .
